data_7121649
loop_
_publ_author_name
'Reinholdt, Anders'
'Hill, Anthony F.'
'Bendix, Jesper'

_publ_section_title
;
 Synthons for carbide complex chemistry.
;
_journal_issue 45
_journal_name_full 'Chemical communications (Cambridge, England)'
_journal_page_first 5708
_journal_page_last 5711
_journal_paper_doi 10.1039/c8cc03596b
_journal_volume 54
_journal_year 2018
_chemical_formula_moiety 'C55 H78 Cl2 N3 P2 Pt Ru, C24 H20 B'
_chemical_formula_sum 'C79 H98 B Cl2 N3 P2 Pt Ru'
_chemical_formula_weight 1529.41
_space_group_crystal_system triclinic
_space_group_IT_number 2
_space_group_name_Hall '-P 1'
_space_group_name_H-M_alt 'P -1'
_symmetry_space_group_name_Hall '-P 1'
_symmetry_space_group_name_H-M 'P -1'
_atom_sites_solution_hydrogens geom
_audit_creation_date 2018-01-06
_audit_creation_method
;
Olex2 1.2
(compiled 2015.09.30 svn.r3233 for OlexSys, GUI svn.r5103)
;
_audit_update_record
;
2018-02-15 deposited with the CCDC.
2018-05-11 downloaded from the CCDC.
;
_cell_angle_alpha 104.998(4)
_cell_angle_beta 99.652(4)
_cell_angle_gamma 97.274(5)
_cell_formula_units_Z 2
_cell_length_a 12.9504(15)
_cell_length_b 14.9184(18)
_cell_length_c 20.154(2)
_cell_measurement_reflns_used 9661
_cell_measurement_temperature 120(2)
_cell_measurement_theta_max 30.195
_cell_measurement_theta_min 2.852
_cell_volume 3648.3(7)
_computing_molecular_graphics 'Olex2 (Dolomanov et al., 2009)'
_computing_publication_material 'Olex2 (Dolomanov et al., 2009)'
_computing_structure_refinement 'ShelXL (Sheldrick, 2015)'
_computing_structure_solution 'olex2.solve (Bourhis et al., 2015)'
_diffrn_ambient_temperature 120(2)
_diffrn_measured_fraction_theta_full 0.996
_diffrn_measured_fraction_theta_max 0.996
_diffrn_measurement_device_type 'Bruker APEX-II CCD'
_diffrn_measurement_method '\f and \w scans'
_diffrn_radiation_type MoK\a
_diffrn_radiation_wavelength 0.71073
_diffrn_reflns_av_R_equivalents 0.0816
_diffrn_reflns_av_unetI/netI 0.0512
_diffrn_reflns_Laue_measured_fraction_full 0.996
_diffrn_reflns_Laue_measured_fraction_max 0.996
_diffrn_reflns_limit_h_max 15
_diffrn_reflns_limit_h_min -15
_diffrn_reflns_limit_k_max 18
_diffrn_reflns_limit_k_min -18
_diffrn_reflns_limit_l_max 24
_diffrn_reflns_limit_l_min -24
_diffrn_reflns_number 88293
_diffrn_reflns_point_group_measured_fraction_full 0.996
_diffrn_reflns_point_group_measured_fraction_max 0.996
_diffrn_reflns_theta_full 26.000
_diffrn_reflns_theta_max 26.022
_diffrn_reflns_theta_min 2.121
_diffrn_standards_number 0
_exptl_absorpt_coefficient_mu 2.283
_exptl_absorpt_correction_T_max 0.7216
_exptl_absorpt_correction_T_min 0.6439
_exptl_absorpt_correction_type multi-scan
_exptl_absorpt_process_details
;
SADABS-2016/2 (Bruker,2016/2) was used for absorption correction.
wR2(int) was 0.1110 before and 0.0937 after correction.
The Ratio of minimum to maximum transmission is 0.8923.
The \l/2 correction factor is Not present.
;
_exptl_crystal_colour 'clear dark red'
_exptl_crystal_colour_lustre clear
_exptl_crystal_colour_modifier dark
_exptl_crystal_colour_primary red
_exptl_crystal_density_diffrn 1.392
_exptl_crystal_description prism
_exptl_crystal_F_000 1568
_exptl_crystal_size_max 0.174
_exptl_crystal_size_mid 0.081
_exptl_crystal_size_min 0.034
_refine_diff_density_max 0.659
_refine_diff_density_min -0.793
_refine_diff_density_rms 0.105
_refine_ls_extinction_method none
_refine_ls_goodness_of_fit_ref 1.038
_refine_ls_hydrogen_treatment constr
_refine_ls_matrix_type full
_refine_ls_number_parameters 802
_refine_ls_number_reflns 14325
_refine_ls_number_restraints 0
_refine_ls_restrained_S_all 1.038
_refine_ls_R_factor_all 0.0430
_refine_ls_R_factor_gt 0.0334
_refine_ls_shift/su_max 0.002
_refine_ls_shift/su_mean 0.000
_refine_ls_structure_factor_coef Fsqd
_refine_ls_weighting_details 'w=1/[\s^2^(Fo^2^)+(0.0323P)^2^+4.4115P] where P=(Fo^2^+2Fc^2^)/3'
_refine_ls_weighting_scheme calc
_refine_ls_wR_factor_gt 0.0785
_refine_ls_wR_factor_ref 0.0818
_reflns_Friedel_coverage 0.000
_reflns_number_gt 12270
_reflns_number_total 14325
_reflns_threshold_expression 'I > 2\s(I)'
_cod_data_source_file c8cc03596b2.cif
_cod_data_source_block mo_d8v3202_0m-1
_cod_depositor_comments 'Adding full bibliography for 7121645--7121655.cif.'
_cod_original_cell_volume 3648.3(8)
_cod_database_code 7121649
_shelxl_version_number 2013-3
_shelx_space_group_comment
;
The symmetry employed for this shelxl refinement is uniquely defined
by the following loop, which should always be used as a source of
symmetry information in preference to the above space-group names.
They are only intended as comments.
;
_shelx_estimated_absorpt_t_max 0.926
_shelx_estimated_absorpt_t_min 0.692
_olex2_refinement_description
;
1. Fixed Uiso
 At 1.2 times of:
  All C(H) groups, All C(H,H) groups
2.a Ternary CH refined with riding coordinates:
 C30(H30), C11(H11), C22(H22), C40(H40), C12(H12), C31(H31), C41(H41),
 C10(H10), C42(H42), C20(H20), C21(H21), C32(H32)
2.b Secondary CH2 refined with riding coordinates:
 C28(H28A,H28B), C45(H45A,H45B), C37(H37A,H37B), C19(H19A,H19B), C29(H29A,
 H29B), C39(H39A,H39B), C33(H33A,H33B), C38(H38A,H38B), C5(H5A,H5B), C25(H25A,
 H25B), C27(H27A,H27B), C9(H9A,H9B), C13(H13A,H13B), C14(H14A,H14B), C4(H4A,
 H4B), C2(H2A,H2B), C7(H7A,H7B), C15(H15A,H15B), C17(H17A,H17B), C8(H8A,H8B),
 C34(H34A,H34B), C43(H43A,H43B), C35(H35A,H35B), C44(H44A,H44B), C3(H3A,H3B),
 C24(H24A,H24B), C23(H23A,H23B), C18(H18A,H18B)
2.c Aromatic/amide H refined with riding coordinates:
 C60(H60), C64(H64), C69(H69), C48(H48), C46(H46), C65(H65), C79(H79),
 C49(H49), C63(H63), C51(H51), C59(H59), C53(H53), C58(H58), C55(H55), C72(H72),
  C61(H61), C66(H66), C50(H50), C73(H73), C57(H57), C47(H47), C54(H54),
 C77(H77), C67(H67), C71(H71), C52(H52), C75(H75), C78(H78), C76(H76), C70(H70)
;
_olex2_submission_special_instructions 'No special instructions were received'

loop_
_space_group_symop_operation_xyz
'x, y, z'
'-x, -y, -z'

loop_
_atom_site_label
_atom_site_type_symbol
_atom_site_fract_x
_atom_site_fract_y
_atom_site_fract_z
_atom_site_U_iso_or_equiv
_atom_site_adp_type
_atom_site_occupancy
_atom_site_site_symmetry_order
_atom_site_calc_flag
_atom_site_refinement_flags_posn
Pt1 Pt 0.50375(2) 0.37442(2) 0.67207(2) 0.01727(5) Uani 1 1 d .
Ru1 Ru 0.28076(2) 0.36984(2) 0.75814(2) 0.01386(7) Uani 1 1 d .
Cl2 Cl 0.64415(8) 0.36781(8) 0.61309(5) 0.0306(2) Uani 1 1 d .
P2 P 0.15923(7) 0.43925(7) 0.68773(4) 0.01444(18) Uani 1 1 d .
P1 P 0.33511(7) 0.26916(7) 0.82859(5) 0.01770(19) Uani 1 1 d .
Cl1 Cl 0.33558(7) 0.50909(7) 0.85727(4) 0.02167(19) Uani 1 1 d .
C1 C 0.3878(3) 0.3779(2) 0.72043(17) 0.0166(7) Uani 1 1 d .
N3 N 0.5586(2) 0.5158(2) 0.71864(16) 0.0213(7) Uani 1 1 d .
N2 N 0.4545(2) 0.2331(2) 0.62586(15) 0.0217(7) Uani 1 1 d .
C28 C 0.0553(3) 0.4782(3) 0.79773(18) 0.0206(8) Uani 1 1 d .
H28A H 0.0164 0.4124 0.7783 0.025 Uiso 1 1 calc R
H28B H 0.1238 0.4777 0.8279 0.025 Uiso 1 1 calc R
C45 C 0.1982(3) 0.4811(3) 0.47014(18) 0.0213(8) Uani 1 1 d .
H45A H 0.1344 0.4315 0.4483 0.026 Uiso 1 1 calc R
H45B H 0.2246 0.5025 0.4325 0.026 Uiso 1 1 calc R
C37 C 0.1248(3) 0.5293(3) 0.57891(18) 0.0171(7) Uani 1 1 d .
H37A H 0.0605 0.4803 0.5566 0.021 Uiso 1 1 calc R
H37B H 0.1041 0.5824 0.6119 0.021 Uiso 1 1 calc R
C62 C 0.1494(3) -0.0538(3) 0.3199(2) 0.0212(8) Uani 1 1 d .
C36 C 0.2094(3) 0.4883(3) 0.61937(17) 0.0150(7) Uani 1 1 d .
C19 C 0.4942(3) 0.1986(3) 0.9078(2) 0.0270(9) Uani 1 1 d .
H19A H 0.4615 0.2174 0.9492 0.032 Uiso 1 1 calc R
H19B H 0.4583 0.1340 0.8798 0.032 Uiso 1 1 calc R
C60 C -0.0509(3) 0.0952(3) 0.4560(2) 0.0319(10) Uani 1 1 d .
H60 H -0.0879 0.0596 0.4803 0.038 Uiso 1 1 calc R
C64 C 0.1213(3) -0.2211(3) 0.2565(2) 0.0296(9) Uani 1 1 d .
H64 H 0.0949 -0.2698 0.2137 0.035 Uiso 1 1 calc R
C29 C -0.0318(3) 0.5179(3) 0.69173(19) 0.0210(8) Uani 1 1 d .
H29A H -0.0716 0.4524 0.6725 0.025 Uiso 1 1 calc R
H29B H -0.0210 0.5426 0.6518 0.025 Uiso 1 1 calc R
C69 C -0.0097(4) 0.0563(3) 0.2217(2) 0.0376(11) Uani 1 1 d .
H69 H -0.0552 0.0475 0.2527 0.045 Uiso 1 1 calc R
C48 C 0.3928(4) 0.0410(3) 0.5635(2) 0.0409(11) Uani 1 1 d .
H48 H 0.3717 -0.0251 0.5423 0.049 Uiso 1 1 calc R
C30 C 0.0714(3) 0.6802(3) 0.8134(2) 0.0270(9) Uani 1 1 d .
H30 H 0.1113 0.7464 0.8338 0.032 Uiso 1 1 calc R
C39 C 0.2403(3) 0.4060(3) 0.56632(18) 0.0187(7) Uani 1 1 d .
H39A H 0.2948 0.3786 0.5914 0.022 Uiso 1 1 calc R
H39B H 0.1770 0.3559 0.5439 0.022 Uiso 1 1 calc R
C46 C 0.3517(3) 0.1948(3) 0.5963(2) 0.0260(9) Uani 1 1 d .
H46 H 0.3005 0.2352 0.5975 0.031 Uiso 1 1 calc R
C33 C 0.0511(3) 0.6380(3) 0.8728(2) 0.0278(9) Uani 1 1 d .
H33A H 0.1198 0.6375 0.9027 0.033 Uiso 1 1 calc R
H33B H 0.0103 0.6772 0.9024 0.033 Uiso 1 1 calc R
C26 C 0.0767(3) 0.5187(3) 0.73689(18) 0.0158(7) Uani 1 1 d .
C38 C 0.3091(3) 0.5646(3) 0.65355(18) 0.0166(7) Uani 1 1 d .
H38A H 0.3639 0.5384 0.6794 0.020 Uiso 1 1 calc R
H38B H 0.2908 0.6181 0.6874 0.020 Uiso 1 1 calc R
N1 N 0.1772(2) 0.2531(2) 0.70538(15) 0.0185(6) Uani 1 1 d .
C11 C 0.2376(3) 0.3538(3) 1.0222(2) 0.0288(9) Uani 1 1 d .
H11 H 0.2749 0.4017 1.0673 0.035 Uiso 1 1 calc R
C5 C 0.0616(3) 0.3339(3) 0.63942(19) 0.0209(8) Uani 1 1 d .
H5A H -0.0039 0.3365 0.6586 0.025 Uiso 1 1 calc R
H5B H 0.0428 0.3335 0.5896 0.025 Uiso 1 1 calc R
C65 C 0.1688(3) -0.2431(3) 0.3147(2) 0.0248(8) Uani 1 1 d .
H65 H 0.1764 -0.3063 0.3125 0.030 Uiso 1 1 calc R
C25 C 0.6682(4) 0.2992(4) 0.9745(3) 0.0484(14) Uani 1 1 d .
H25A H 0.7448 0.3000 0.9911 0.058 Uiso 1 1 calc R
H25B H 0.6367 0.3200 1.0161 0.058 Uiso 1 1 calc R
C27 C 0.1373(3) 0.6203(3) 0.76824(19) 0.0189(7) Uani 1 1 d .
H27A H 0.1507 0.6476 0.7300 0.023 Uiso 1 1 calc R
H27B H 0.2069 0.6208 0.7976 0.023 Uiso 1 1 calc R
C22 C 0.6137(4) 0.1997(4) 0.9324(2) 0.0379(11) Uani 1 1 d .
H22 H 0.6231 0.1562 0.9624 0.046 Uiso 1 1 calc R
C79 C 0.3144(4) 0.1845(3) 0.4129(2) 0.0347(10) Uani 1 1 d .
H79 H 0.2657 0.2140 0.4377 0.042 Uiso 1 1 calc R
C40 C 0.1694(3) 0.5643(3) 0.52218(18) 0.0168(7) Uani 1 1 d .
H40 H 0.1141 0.5913 0.4965 0.020 Uiso 1 1 calc R
C49 C 0.4967(4) 0.0795(3) 0.5934(2) 0.0375(11) Uani 1 1 d .
H49 H 0.5488 0.0400 0.5930 0.045 Uiso 1 1 calc R
C12 C 0.1556(4) 0.1839(3) 0.9669(2) 0.0330(10) Uani 1 1 d .
H12 H 0.1399 0.1213 0.9760 0.040 Uiso 1 1 calc R
C9 C 0.2258(3) 0.1760(3) 0.9118(2) 0.0261(9) Uani 1 1 d .
H9A H 0.1873 0.1290 0.8673 0.031 Uiso 1 1 calc R
H9B H 0.2919 0.1545 0.9287 0.031 Uiso 1 1 calc R
C63 C 0.1109(3) -0.1288(3) 0.2588(2) 0.0231(8) Uani 1 1 d .
H63 H 0.0765 -0.1162 0.2175 0.028 Uiso 1 1 calc R
C51 C 0.5463(3) 0.5558(3) 0.7843(2) 0.0275(9) Uani 1 1 d .
H51 H 0.5154 0.5173 0.8092 0.033 Uiso 1 1 calc R
C13 C 0.1346(3) 0.3835(3) 0.9944(2) 0.0317(10) Uani 1 1 d .
H13A H 0.1506 0.4454 0.9853 0.038 Uiso 1 1 calc R
H13B H 0.0890 0.3897 1.0295 0.038 Uiso 1 1 calc R
C14 C 0.2142(4) 0.2576(3) 1.0357(2) 0.0329(10) Uani 1 1 d .
H14A H 0.1696 0.2614 1.0714 0.039 Uiso 1 1 calc R
H14B H 0.2817 0.2391 1.0539 0.039 Uiso 1 1 calc R
C59 C -0.0630(3) 0.1870(3) 0.4618(2) 0.0319(10) Uani 1 1 d .
H59 H -0.1089 0.2151 0.4899 0.038 Uiso 1 1 calc R
C31 C -0.0110(3) 0.5383(3) 0.8420(2) 0.0248(9) Uani 1 1 d .
H31 H -0.0237 0.5114 0.8811 0.030 Uiso 1 1 calc R
C4 C 0.0989(3) 0.2456(3) 0.6426(2) 0.0274(9) Uani 1 1 d .
H4A H 0.0367 0.1975 0.6393 0.033 Uiso 1 1 calc R
H4B H 0.1302 0.2228 0.6011 0.033 Uiso 1 1 calc R
C2 C 0.2834(3) 0.1570(3) 0.7620(2) 0.0247(8) Uani 1 1 d .
H2A H 0.3379 0.1403 0.7341 0.030 Uiso 1 1 calc R
H2B H 0.2689 0.1072 0.7852 0.030 Uiso 1 1 calc R
C7 C 0.1478(3) 0.3025(3) 0.8721(2) 0.0259(9) Uani 1 1 d .
H7A H 0.1630 0.3646 0.8632 0.031 Uiso 1 1 calc R
H7B H 0.1100 0.2559 0.8272 0.031 Uiso 1 1 calc R
C53 C 0.6238(4) 0.7084(4) 0.7812(3) 0.0480(13) Uani 1 1 d .
H53 H 0.6461 0.7742 0.8030 0.058 Uiso 1 1 calc R
C58 C -0.0075(3) 0.2381(3) 0.4265(2) 0.0312(9) Uani 1 1 d .
H58 H -0.0159 0.3014 0.4300 0.037 Uiso 1 1 calc R
C15 C 0.0512(3) 0.2124(3) 0.9397(2) 0.0336(10) Uani 1 1 d .
H15A H 0.0056 0.2164 0.9748 0.040 Uiso 1 1 calc R
H15B H 0.0124 0.1646 0.8956 0.040 Uiso 1 1 calc R
C55 C 0.6041(3) 0.5717(3) 0.6844(2) 0.0259(9) Uani 1 1 d .
H55 H 0.6139 0.5437 0.6384 0.031 Uiso 1 1 calc R
C41 C 0.3530(3) 0.5991(3) 0.59643(18) 0.0189(8) Uani 1 1 d .
H41 H 0.4178 0.6488 0.6188 0.023 Uiso 1 1 calc R
C17 C 0.5377(3) 0.3679(3) 0.9050(2) 0.0329(10) Uani 1 1 d .
H17A H 0.5296 0.4112 0.8754 0.039 Uiso 1 1 calc R
H17B H 0.5060 0.3910 0.9463 0.039 Uiso 1 1 calc R
C72 C 0.1183(7) 0.0824(4) 0.1301(3) 0.069(2) Uani 1 1 d .
H72 H 0.1635 0.0908 0.0988 0.083 Uiso 1 1 calc R
C61 C 0.0165(3) 0.0544(3) 0.4138(2) 0.0257(8) Uani 1 1 d .
H61 H 0.0227 -0.0095 0.4095 0.031 Uiso 1 1 calc R
C8 C 0.3106(3) 0.3479(3) 0.96893(19) 0.0233(8) Uani 1 1 d .
H8A H 0.3782 0.3303 0.9879 0.028 Uiso 1 1 calc R
H8B H 0.3273 0.4101 0.9605 0.028 Uiso 1 1 calc R
C10 C 0.0767(3) 0.3087(3) 0.9262(2) 0.0316(10) Uani 1 1 d .
H10 H 0.0088 0.3276 0.9077 0.038 Uiso 1 1 calc R
C34 C -0.1179(3) 0.5383(3) 0.7966(2) 0.0299(9) Uani 1 1 d .
H34A H -0.1603 0.5769 0.8252 0.036 Uiso 1 1 calc R
H34B H -0.1586 0.4731 0.7770 0.036 Uiso 1 1 calc R
C43 C 0.2676(3) 0.6407(3) 0.55715(19) 0.0194(8) Uani 1 1 d .
H43A H 0.2482 0.6940 0.5906 0.023 Uiso 1 1 calc R
H43B H 0.2959 0.6647 0.5211 0.023 Uiso 1 1 calc R
C66 C 0.2056(3) -0.1714(3) 0.3769(2) 0.0267(9) Uani 1 1 d .
H66 H 0.2375 -0.1852 0.4182 0.032 Uiso 1 1 calc R
C35 C -0.0346(3) 0.6798(3) 0.7671(2) 0.0295(9) Uani 1 1 d .
H35A H -0.0766 0.7195 0.7953 0.035 Uiso 1 1 calc R
H35B H -0.0218 0.7067 0.7286 0.035 Uiso 1 1 calc R
C50 C 0.5265(3) 0.1746(3) 0.6240(2) 0.0296(9) Uani 1 1 d .
H50 H 0.5994 0.2002 0.6444 0.036 Uiso 1 1 calc R
C42 C 0.2844(3) 0.4416(3) 0.50970(19) 0.0216(8) Uani 1 1 d .
H42 H 0.3045 0.3879 0.4760 0.026 Uiso 1 1 calc R
C20 C 0.6554(4) 0.3673(4) 0.9295(3) 0.0479(13) Uani 1 1 d .
H20 H 0.6924 0.4323 0.9578 0.058 Uiso 1 1 calc R
C56 C 0.0749(3) 0.1040(3) 0.37781(19) 0.0218(8) Uani 1 1 d .
C44 C 0.3817(3) 0.5177(3) 0.54380(19) 0.0227(8) Uani 1 1 d .
H44A H 0.4096 0.5410 0.5073 0.027 Uiso 1 1 calc R
H44B H 0.4381 0.4913 0.5681 0.027 Uiso 1 1 calc R
C73 C 0.1615(5) 0.0810(4) 0.1971(3) 0.0503(14) Uani 1 1 d .
H73 H 0.2368 0.0902 0.2110 0.060 Uiso 1 1 calc R
C68 C 0.1004(4) 0.0667(3) 0.2455(2) 0.0304(9) Uani 1 1 d .
C57 C 0.0596(3) 0.1977(3) 0.3863(2) 0.0293(9) Uani 1 1 d .
H57 H 0.0973 0.2348 0.3632 0.035 Uiso 1 1 calc R
C21 C 0.6512(3) 0.2361(4) 0.8238(2) 0.0425(13) Uani 1 1 d .
H21 H 0.6832 0.2154 0.7817 0.051 Uiso 1 1 calc R
C47 C 0.3183(4) 0.1006(3) 0.5647(2) 0.0357(10) Uani 1 1 d .
H47 H 0.2454 0.0760 0.5438 0.043 Uiso 1 1 calc R
C32 C -0.0966(3) 0.5794(3) 0.7366(2) 0.0261(9) Uani 1 1 d .
H32 H -0.1660 0.5801 0.7064 0.031 Uiso 1 1 calc R
C54 C 0.6370(3) 0.6679(3) 0.7137(2) 0.0361(10) Uani 1 1 d .
H54 H 0.6679 0.7054 0.6881 0.043 Uiso 1 1 calc R
C3 C 0.1849(3) 0.1602(3) 0.7146(2) 0.0259(9) Uani 1 1 d .
H3A H 0.1802 0.1151 0.6681 0.031 Uiso 1 1 calc R
H3B H 0.1231 0.1390 0.7333 0.031 Uiso 1 1 calc R
C74 C 0.2746(3) 0.1088(3) 0.3526(2) 0.0299(9) Uani 1 1 d .
C77 C 0.4960(4) 0.1797(5) 0.4035(5) 0.078(2) Uani 1 1 d .
H77 H 0.5701 0.2028 0.4209 0.093 Uiso 1 1 calc R
C67 C 0.1958(3) -0.0790(3) 0.3787(2) 0.0253(8) Uani 1 1 d .
H67 H 0.2217 -0.0309 0.4219 0.030 Uiso 1 1 calc R
C71 C 0.0090(7) 0.0717(4) 0.1085(3) 0.072(2) Uani 1 1 d .
H71 H -0.0216 0.0736 0.0627 0.087 Uiso 1 1 calc R
C16 C 0.4788(3) 0.2677(3) 0.86261(19) 0.0220(8) Uani 1 1 d .
C52 C 0.5776(4) 0.6511(4) 0.8159(2) 0.0430(12) Uani 1 1 d .
H52 H 0.5672 0.6777 0.8619 0.052 Uiso 1 1 calc R
C75 C 0.3532(4) 0.0709(4) 0.3193(4) 0.0578(16) Uani 1 1 d .
H75 H 0.3311 0.0183 0.2786 0.069 Uiso 1 1 calc R
C24 C 0.6640(4) 0.1678(4) 0.8683(2) 0.0425(12) Uani 1 1 d .
H24A H 0.7404 0.1670 0.8839 0.051 Uiso 1 1 calc R
H24B H 0.6285 0.1032 0.8400 0.051 Uiso 1 1 calc R
C78 C 0.4233(4) 0.2184(4) 0.4381(3) 0.0566(16) Uani 1 1 d .
H78 H 0.4471 0.2692 0.4799 0.068 Uiso 1 1 calc R
C23 C 0.7056(4) 0.3345(4) 0.8658(3) 0.0531(14) Uani 1 1 d .
H23A H 0.6982 0.3778 0.8362 0.064 Uiso 1 1 calc R
H23B H 0.7824 0.3354 0.8818 0.064 Uiso 1 1 calc R
C76 C 0.4604(5) 0.1064(5) 0.3428(5) 0.079(2) Uani 1 1 d .
H76 H 0.5099 0.0803 0.3170 0.095 Uiso 1 1 calc R
C6 C 0.2538(3) 0.2728(3) 0.89879(19) 0.0225(8) Uani 1 1 d .
C18 C 0.5315(3) 0.2342(4) 0.7995(2) 0.0332(10) Uani 1 1 d .
H18A H 0.4962 0.1692 0.7720 0.040 Uiso 1 1 calc R
H18B H 0.5217 0.2756 0.7685 0.040 Uiso 1 1 calc R
B1 B 0.1486(4) 0.0578(3) 0.3241(2) 0.0240(9) Uani 1 1 d .
C70 C -0.0551(5) 0.0582(4) 0.1550(3) 0.0562(15) Uani 1 1 d .
H70 H -0.1302 0.0503 0.1411 0.067 Uiso 1 1 calc R

loop_
_atom_site_aniso_label
_atom_site_aniso_U_11
_atom_site_aniso_U_22
_atom_site_aniso_U_33
_atom_site_aniso_U_23
_atom_site_aniso_U_13
_atom_site_aniso_U_12
Pt1 0.01303(7) 0.02319(9) 0.01888(8) 0.00965(6) 0.00682(5) 0.00298(5)
Ru1 0.01281(13) 0.01635(16) 0.01349(14) 0.00538(11) 0.00484(10) 0.00147(11)
Cl2 0.0257(5) 0.0413(6) 0.0385(6) 0.0228(5) 0.0215(4) 0.0121(4)
P2 0.0138(4) 0.0164(5) 0.0135(4) 0.0050(4) 0.0037(3) 0.0014(3)
P1 0.0188(5) 0.0203(5) 0.0160(4) 0.0071(4) 0.0057(4) 0.0040(4)
Cl1 0.0250(4) 0.0209(5) 0.0162(4) 0.0011(3) 0.0028(3) 0.0042(4)
C1 0.0190(17) 0.0124(18) 0.0154(17) 0.0037(14) -0.0020(14) -0.0008(14)
N3 0.0126(14) 0.0294(19) 0.0231(16) 0.0127(14) 0.0000(12) 0.0022(13)
N2 0.0220(16) 0.0299(19) 0.0161(15) 0.0073(13) 0.0093(12) 0.0071(14)
C28 0.0245(19) 0.023(2) 0.0182(18) 0.0084(15) 0.0102(15) 0.0056(16)
C45 0.0213(18) 0.027(2) 0.0154(17) 0.0085(15) 0.0031(14) -0.0011(16)
C37 0.0128(16) 0.022(2) 0.0160(17) 0.0051(15) 0.0023(13) 0.0011(14)
C62 0.0203(18) 0.021(2) 0.0254(19) 0.0095(16) 0.0102(15) 0.0037(15)
C36 0.0143(16) 0.0196(19) 0.0125(16) 0.0067(14) 0.0035(13) 0.0023(14)
C19 0.031(2) 0.031(2) 0.024(2) 0.0122(17) 0.0060(17) 0.0125(18)
C60 0.034(2) 0.034(3) 0.026(2) 0.0080(18) 0.0100(18) -0.0031(19)
C64 0.023(2) 0.024(2) 0.035(2) -0.0010(18) 0.0074(17) -0.0015(17)
C29 0.0156(17) 0.029(2) 0.0195(18) 0.0055(16) 0.0054(14) 0.0065(16)
C69 0.054(3) 0.028(3) 0.029(2) 0.0092(19) 0.001(2) 0.009(2)
C48 0.062(3) 0.024(3) 0.037(3) 0.004(2) 0.014(2) 0.010(2)
C30 0.031(2) 0.022(2) 0.030(2) 0.0033(17) 0.0129(17) 0.0098(17)
C39 0.0195(18) 0.021(2) 0.0152(17) 0.0049(15) 0.0033(14) 0.0034(15)
C46 0.031(2) 0.025(2) 0.0215(19) 0.0039(16) 0.0086(16) 0.0042(17)
C33 0.028(2) 0.037(3) 0.0189(19) 0.0037(17) 0.0071(16) 0.0123(18)
C26 0.0158(17) 0.0185(19) 0.0164(17) 0.0065(14) 0.0076(14) 0.0058(14)
C38 0.0170(17) 0.0180(19) 0.0149(17) 0.0045(14) 0.0048(14) 0.0014(14)
N1 0.0175(15) 0.0161(17) 0.0209(15) 0.0057(13) 0.0037(12) -0.0012(12)
C11 0.034(2) 0.033(2) 0.0193(19) 0.0062(17) 0.0098(17) 0.0007(18)
C5 0.0224(19) 0.021(2) 0.0168(17) 0.0043(15) 0.0035(14) -0.0004(15)
C65 0.0208(19) 0.016(2) 0.040(2) 0.0079(17) 0.0141(17) 0.0015(15)
C25 0.033(3) 0.070(4) 0.035(3) 0.007(2) -0.006(2) 0.017(3)
C27 0.0156(17) 0.019(2) 0.0229(18) 0.0063(15) 0.0071(14) 0.0022(14)
C22 0.037(2) 0.051(3) 0.030(2) 0.017(2) 0.0015(19) 0.022(2)
C79 0.034(2) 0.032(3) 0.039(2) 0.021(2) -0.0017(19) -0.0036(19)
C40 0.0132(16) 0.023(2) 0.0171(17) 0.0112(15) 0.0018(13) 0.0040(14)
C49 0.048(3) 0.031(3) 0.035(2) 0.006(2) 0.014(2) 0.015(2)
C12 0.042(2) 0.034(3) 0.024(2) 0.0127(19) 0.0127(19) -0.007(2)
C9 0.030(2) 0.027(2) 0.0224(19) 0.0099(17) 0.0068(16) 0.0002(17)
C63 0.0209(19) 0.020(2) 0.026(2) 0.0060(16) 0.0036(15) -0.0010(15)
C51 0.022(2) 0.034(2) 0.023(2) 0.0092(18) -0.0009(16) -0.0053(17)
C13 0.032(2) 0.038(3) 0.029(2) 0.0092(19) 0.0169(18) 0.0063(19)
C14 0.043(3) 0.036(3) 0.020(2) 0.0115(18) 0.0078(18) -0.001(2)
C59 0.030(2) 0.033(3) 0.028(2) 0.0000(18) 0.0058(17) 0.0066(19)
C31 0.028(2) 0.031(2) 0.0199(19) 0.0094(17) 0.0147(16) 0.0069(17)
C4 0.0191(19) 0.025(2) 0.036(2) 0.0117(18) 0.0007(17) -0.0017(16)
C2 0.030(2) 0.022(2) 0.0229(19) 0.0081(16) 0.0050(16) 0.0046(17)
C7 0.0228(19) 0.040(3) 0.0183(18) 0.0111(17) 0.0080(15) 0.0053(18)
C53 0.057(3) 0.031(3) 0.041(3) 0.004(2) -0.001(2) -0.016(2)
C58 0.041(2) 0.019(2) 0.035(2) 0.0079(18) 0.0105(19) 0.0086(18)
C15 0.034(2) 0.042(3) 0.022(2) 0.0072(19) 0.0118(18) -0.007(2)
C55 0.0163(18) 0.030(2) 0.035(2) 0.0182(18) 0.0056(16) -0.0021(16)
C41 0.0127(16) 0.024(2) 0.0204(18) 0.0099(15) 0.0017(14) -0.0024(14)
C17 0.023(2) 0.034(3) 0.041(2) 0.010(2) 0.0073(18) 0.0051(18)
C72 0.131(7) 0.044(4) 0.040(3) 0.022(3) 0.033(4) 0.008(4)
C61 0.030(2) 0.019(2) 0.028(2) 0.0061(16) 0.0057(17) 0.0011(16)
C8 0.026(2) 0.025(2) 0.0186(18) 0.0075(16) 0.0058(15) 0.0017(16)
C10 0.022(2) 0.054(3) 0.024(2) 0.015(2) 0.0114(17) 0.0071(19)
C34 0.0207(19) 0.041(3) 0.031(2) 0.0084(19) 0.0134(17) 0.0084(18)
C43 0.0194(18) 0.023(2) 0.0187(18) 0.0122(15) 0.0050(14) 0.0002(15)
C66 0.0200(19) 0.030(2) 0.034(2) 0.0147(18) 0.0083(16) 0.0037(17)
C35 0.037(2) 0.031(2) 0.029(2) 0.0123(18) 0.0150(18) 0.0198(19)
C50 0.033(2) 0.032(3) 0.027(2) 0.0080(18) 0.0148(18) 0.0106(19)
C42 0.0221(19) 0.028(2) 0.0170(18) 0.0070(16) 0.0067(15) 0.0074(16)
C20 0.023(2) 0.050(3) 0.061(3) 0.006(3) 0.000(2) 0.001(2)
C56 0.0257(19) 0.017(2) 0.0213(18) 0.0064(15) 0.0010(15) 0.0003(15)
C44 0.0178(18) 0.036(2) 0.0207(18) 0.0153(17) 0.0085(15) 0.0083(17)
C73 0.084(4) 0.030(3) 0.043(3) 0.014(2) 0.030(3) 0.004(3)
C68 0.050(3) 0.015(2) 0.027(2) 0.0067(17) 0.0129(19) 0.0053(19)
C57 0.036(2) 0.026(2) 0.029(2) 0.0138(18) 0.0078(18) 0.0049(18)
C21 0.026(2) 0.076(4) 0.035(2) 0.023(3) 0.0128(19) 0.022(2)
C47 0.039(2) 0.035(3) 0.028(2) 0.0029(19) 0.0059(19) 0.001(2)
C32 0.0204(19) 0.041(3) 0.0223(19) 0.0105(18) 0.0097(16) 0.0154(18)
C54 0.025(2) 0.036(3) 0.048(3) 0.020(2) 0.0035(19) -0.0053(19)
C3 0.028(2) 0.022(2) 0.028(2) 0.0084(17) 0.0070(17) 0.0046(17)
C74 0.029(2) 0.022(2) 0.044(2) 0.0174(19) 0.0120(19) 0.0029(17)
C77 0.026(3) 0.058(4) 0.163(7) 0.078(5) -0.004(4) -0.007(3)
C67 0.027(2) 0.018(2) 0.030(2) 0.0051(16) 0.0069(17) 0.0039(16)
C71 0.158(7) 0.025(3) 0.030(3) 0.012(2) 0.012(4) 0.007(4)
C16 0.0181(18) 0.029(2) 0.0189(18) 0.0066(16) 0.0023(15) 0.0061(16)
C52 0.049(3) 0.037(3) 0.031(2) 0.001(2) 0.002(2) -0.011(2)
C75 0.044(3) 0.034(3) 0.104(5) 0.026(3) 0.033(3) 0.006(2)
C24 0.035(2) 0.060(3) 0.039(3) 0.015(2) 0.006(2) 0.029(2)
C78 0.049(3) 0.045(3) 0.070(4) 0.038(3) -0.016(3) -0.020(3)
C23 0.025(2) 0.070(4) 0.073(4) 0.033(3) 0.013(2) 0.010(2)
C76 0.039(3) 0.046(4) 0.175(8) 0.055(5) 0.045(4) 0.010(3)
C6 0.026(2) 0.027(2) 0.0190(18) 0.0122(16) 0.0097(15) 0.0028(16)
C18 0.026(2) 0.054(3) 0.026(2) 0.016(2) 0.0111(17) 0.015(2)
B1 0.030(2) 0.016(2) 0.023(2) 0.0029(17) 0.0059(18) -0.0006(18)
C70 0.087(4) 0.032(3) 0.039(3) 0.011(2) -0.015(3) 0.007(3)

loop_
_atom_type_symbol
_atom_type_description
_atom_type_scat_dispersion_real
_atom_type_scat_dispersion_imag
_atom_type_scat_source
C C 0.0033 0.0016 'International Tables Vol C Tables 4.2.6.8 and 6.1.1.4'
H H 0.0000 0.0000 'International Tables Vol C Tables 4.2.6.8 and 6.1.1.4'
B B 0.0013 0.0007 'International Tables Vol C Tables 4.2.6.8 and 6.1.1.4'
Cl Cl 0.1484 0.1585 'International Tables Vol C Tables 4.2.6.8 and 6.1.1.4'
N N 0.0061 0.0033 'International Tables Vol C Tables 4.2.6.8 and 6.1.1.4'
P P 0.1023 0.0942 'International Tables Vol C Tables 4.2.6.8 and 6.1.1.4'
Pt Pt -1.7033 8.3905 'International Tables Vol C Tables 4.2.6.8 and 6.1.1.4'
Ru Ru -1.2594 0.8363 'International Tables Vol C Tables 4.2.6.8 and 6.1.1.4'

loop_
_geom_angle_atom_site_label_1
_geom_angle_atom_site_label_2
_geom_angle_atom_site_label_3
_geom_angle
C1 Pt1 Cl2 179.14(11)
C1 Pt1 N3 91.05(13)
C1 Pt1 N2 90.60(13)
N3 Pt1 Cl2 89.76(9)
N2 Pt1 Cl2 88.59(8)
N2 Pt1 N3 178.02(11)
P1 Ru1 P2 157.84(3)
P1 Ru1 Cl1 92.23(3)
Cl1 Ru1 P2 95.41(3)
C1 Ru1 P2 100.55(12)
C1 Ru1 P1 98.60(12)
C1 Ru1 Cl1 99.70(12)
C1 Ru1 N1 110.30(14)
N1 Ru1 P2 81.83(9)
N1 Ru1 P1 81.16(9)
N1 Ru1 Cl1 149.89(9)
C36 P2 Ru1 118.18(11)
C36 P2 C26 111.49(16)
C26 P2 Ru1 116.31(11)
C5 P2 Ru1 99.35(13)
C5 P2 C36 106.00(16)
C5 P2 C26 102.76(16)
C2 P1 Ru1 97.48(13)
C2 P1 C16 106.22(18)
C2 P1 C6 106.01(18)
C16 P1 Ru1 122.40(13)
C16 P1 C6 111.92(17)
C6 P1 Ru1 110.47(12)
Ru1 C1 Pt1 174.4(2)
C51 N3 Pt1 119.8(3)
C51 N3 C55 118.3(4)
C55 N3 Pt1 121.8(3)
C46 N2 Pt1 122.3(3)
C46 N2 C50 117.9(4)
C50 N2 Pt1 119.7(3)
H28A C28 H28B 108.1
C26 C28 H28A 109.6
C26 C28 H28B 109.6
C31 C28 H28A 109.6
C31 C28 H28B 109.6
C31 C28 C26 110.3(3)
H45A C45 H45B 108.3
C40 C45 H45A 109.9
C40 C45 H45B 109.9
C42 C45 H45A 109.9
C42 C45 H45B 109.9
C42 C45 C40 108.9(3)
H37A C37 H37B 108.2
C36 C37 H37A 109.7
C36 C37 H37B 109.7
C40 C37 H37A 109.7
C40 C37 H37B 109.7
C40 C37 C36 109.9(3)
C63 C62 C67 115.2(4)
C63 C62 B1 124.3(3)
C67 C62 B1 120.4(3)
C37 C36 P2 112.7(2)
C37 C36 C39 108.4(3)
C39 C36 P2 107.4(2)
C38 C36 P2 110.4(2)
C38 C36 C37 109.5(3)
C38 C36 C39 108.5(3)
H19A C19 H19B 108.2
C22 C19 H19A 109.7
C22 C19 H19B 109.7
C22 C19 C16 110.0(3)
C16 C19 H19A 109.7
C16 C19 H19B 109.7
C59 C60 H60 120.2
C59 C60 C61 119.6(4)
C61 C60 H60 120.2
C65 C64 H64 119.4
C65 C64 C63 121.2(4)
C63 C64 H64 119.4
H29A C29 H29B 108.2
C26 C29 H29A 109.7
C26 C29 H29B 109.7
C26 C29 C32 110.0(3)
C32 C29 H29A 109.7
C32 C29 H29B 109.7
C68 C69 H69 118.5
C70 C69 H69 118.5
C70 C69 C68 123.0(5)
C49 C48 H48 120.8
C49 C48 C47 118.5(4)
C47 C48 H48 120.8
C33 C30 H30 109.6
C33 C30 C27 109.6(3)
C27 C30 H30 109.6
C35 C30 H30 109.6
C35 C30 C33 109.4(3)
C35 C30 C27 109.0(3)
C36 C39 H39A 109.6
C36 C39 H39B 109.6
H39A C39 H39B 108.1
C42 C39 C36 110.2(3)
C42 C39 H39A 109.6
C42 C39 H39B 109.6
N2 C46 H46 118.6
N2 C46 C47 122.7(4)
C47 C46 H46 118.6
C30 C33 H33A 109.7
C30 C33 H33B 109.7
H33A C33 H33B 108.2
C31 C33 C30 109.8(3)
C31 C33 H33A 109.7
C31 C33 H33B 109.7
C28 C26 P2 105.8(2)
C29 C26 P2 113.2(2)
C29 C26 C28 107.5(3)
C27 C26 P2 111.6(2)
C27 C26 C28 108.7(3)
C27 C26 C29 109.8(3)
C36 C38 H38A 109.8
C36 C38 H38B 109.8
C36 C38 C41 109.6(3)
H38A C38 H38B 108.2
C41 C38 H38A 109.8
C41 C38 H38B 109.8
C4 N1 Ru1 123.5(2)
C4 N1 C3 110.8(3)
C3 N1 Ru1 124.3(2)
C13 C11 H11 109.0
C13 C11 C14 110.6(4)
C13 C11 C8 110.2(3)
C14 C11 H11 109.0
C14 C11 C8 109.2(3)
C8 C11 H11 109.0
P2 C5 H5A 108.9
P2 C5 H5B 108.9
H5A C5 H5B 107.7
C4 C5 P2 113.5(3)
C4 C5 H5A 108.9
C4 C5 H5B 108.9
C64 C65 H65 120.7
C64 C65 C66 118.6(4)
C66 C65 H65 120.7
H25A C25 H25B 108.1
C22 C25 H25A 109.5
C22 C25 H25B 109.5
C22 C25 C20 110.6(4)
C20 C25 H25A 109.5
C20 C25 H25B 109.5
C30 C27 H27A 109.7
C30 C27 H27B 109.7
C26 C27 C30 109.8(3)
C26 C27 H27A 109.7
C26 C27 H27B 109.7
H27A C27 H27B 108.2
C19 C22 H22 109.6
C25 C22 C19 109.2(4)
C25 C22 H22 109.6
C25 C22 C24 109.1(4)
C24 C22 C19 109.7(3)
C24 C22 H22 109.6
C74 C79 H79 118.9
C74 C79 C78 122.3(5)
C78 C79 H79 118.9
C45 C40 C37 109.3(3)
C45 C40 H40 109.3
C37 C40 H40 109.3
C43 C40 C45 110.4(3)
C43 C40 C37 109.2(3)
C43 C40 H40 109.3
C48 C49 H49 119.7
C48 C49 C50 120.5(4)
C50 C49 H49 119.7
C9 C12 H12 109.1
C14 C12 H12 109.1
C14 C12 C9 110.0(3)
C15 C12 H12 109.1
C15 C12 C9 110.0(3)
C15 C12 C14 109.5(4)
C12 C9 H9A 109.7
C12 C9 H9B 109.7
C12 C9 C6 109.8(3)
H9A C9 H9B 108.2
C6 C9 H9A 109.7
C6 C9 H9B 109.7
C62 C63 H63 118.9
C64 C63 C62 122.1(4)
C64 C63 H63 118.9
N3 C51 H51 119.3
N3 C51 C52 121.4(4)
C52 C51 H51 119.3
C11 C13 H13A 110.0
C11 C13 H13B 110.0
C11 C13 C10 108.7(4)
H13A C13 H13B 108.3
C10 C13 H13A 110.0
C10 C13 H13B 110.0
C11 C14 C12 109.3(3)
C11 C14 H14A 109.8
C11 C14 H14B 109.8
C12 C14 H14A 109.8
C12 C14 H14B 109.8
H14A C14 H14B 108.3
C60 C59 H59 120.3
C60 C59 C58 119.4(4)
C58 C59 H59 120.3
C28 C31 H31 109.2
C33 C31 C28 108.7(3)
C33 C31 H31 109.2
C33 C31 C34 110.3(3)
C34 C31 C28 110.3(3)
C34 C31 H31 109.2
N1 C4 C5 114.9(3)
N1 C4 H4A 108.5
N1 C4 H4B 108.5
C5 C4 H4A 108.5
C5 C4 H4B 108.5
H4A C4 H4B 107.5
P1 C2 H2A 109.2
P1 C2 H2B 109.2
H2A C2 H2B 107.9
C3 C2 P1 111.9(3)
C3 C2 H2A 109.2
C3 C2 H2B 109.2
H7A C7 H7B 108.1
C10 C7 H7A 109.5
C10 C7 H7B 109.5
C10 C7 C6 110.7(3)
C6 C7 H7A 109.5
C6 C7 H7B 109.5
C54 C53 H53 120.8
C52 C53 H53 120.8
C52 C53 C54 118.5(5)
C59 C58 H58 119.8
C57 C58 C59 120.4(4)
C57 C58 H58 119.8
C12 C15 H15A 110.0
C12 C15 H15B 110.0
C12 C15 C10 108.5(3)
H15A C15 H15B 108.4
C10 C15 H15A 110.0
C10 C15 H15B 110.0
N3 C55 H55 118.7
N3 C55 C54 122.7(4)
C54 C55 H55 118.7
C38 C41 H41 109.4
C38 C41 C43 109.3(3)
C43 C41 H41 109.4
C44 C41 C38 110.6(3)
C44 C41 H41 109.4
C44 C41 C43 108.7(3)
H17A C17 H17B 108.1
C20 C17 H17A 109.6
C20 C17 H17B 109.6
C20 C17 C16 110.3(4)
C16 C17 H17A 109.6
C16 C17 H17B 109.6
C73 C72 H72 120.1
C73 C72 C71 119.9(6)
C71 C72 H72 120.1
C60 C61 H61 118.6
C56 C61 C60 122.8(4)
C56 C61 H61 118.6
C11 C8 H8A 109.8
C11 C8 H8B 109.8
C11 C8 C6 109.4(3)
H8A C8 H8B 108.2
C6 C8 H8A 109.8
C6 C8 H8B 109.8
C13 C10 C7 108.8(3)
C13 C10 C15 110.5(3)
C13 C10 H10 109.2
C7 C10 C15 110.0(4)
C7 C10 H10 109.2
C15 C10 H10 109.2
C31 C34 H34A 110.0
C31 C34 H34B 110.0
C31 C34 C32 108.3(3)
H34A C34 H34B 108.4
C32 C34 H34A 110.0
C32 C34 H34B 110.0
C40 C43 C41 109.3(3)
C40 C43 H43A 109.8
C40 C43 H43B 109.8
C41 C43 H43A 109.8
C41 C43 H43B 109.8
H43A C43 H43B 108.3
C65 C66 H66 120.0
C65 C66 C67 119.9(4)
C67 C66 H66 120.0
C30 C35 H35A 109.7
C30 C35 H35B 109.7
H35A C35 H35B 108.2
C32 C35 C30 110.0(3)
C32 C35 H35A 109.7
C32 C35 H35B 109.7
N2 C50 C49 121.5(4)
N2 C50 H50 119.3
C49 C50 H50 119.3
C45 C42 C39 108.9(3)
C45 C42 H42 109.4
C39 C42 H42 109.4
C44 C42 C45 109.9(3)
C44 C42 C39 109.8(3)
C44 C42 H42 109.4
C25 C20 H20 109.5
C17 C20 C25 109.8(4)
C17 C20 H20 109.5
C17 C20 C23 109.8(4)
C23 C20 C25 108.6(4)
C23 C20 H20 109.5
C61 C56 C57 114.8(4)
C61 C56 B1 124.6(4)
C57 C56 B1 120.4(3)
C41 C44 H44A 109.7
C41 C44 H44B 109.7
C42 C44 C41 110.0(3)
C42 C44 H44A 109.7
C42 C44 H44B 109.7
H44A C44 H44B 108.2
C72 C73 H73 118.3
C72 C73 C68 123.5(6)
C68 C73 H73 118.3
C69 C68 B1 120.3(4)
C73 C68 C69 114.8(4)
C73 C68 B1 124.8(4)
C58 C57 C56 123.1(4)
C58 C57 H57 118.5
C56 C57 H57 118.5
C24 C21 H21 109.4
C24 C21 C18 108.4(4)
C23 C21 H21 109.4
C23 C21 C24 110.5(4)
C23 C21 C18 109.9(4)
C18 C21 H21 109.4
C48 C47 H47 120.5
C46 C47 C48 118.9(4)
C46 C47 H47 120.5
C29 C32 H32 109.3
C34 C32 C29 109.6(3)
C34 C32 H32 109.3
C35 C32 C29 109.7(3)
C35 C32 C34 109.7(3)
C35 C32 H32 109.3
C53 C54 H54 120.7
C55 C54 C53 118.6(4)
C55 C54 H54 120.7
N1 C3 C2 114.3(3)
N1 C3 H3A 108.7
N1 C3 H3B 108.7
C2 C3 H3A 108.7
C2 C3 H3B 108.7
H3A C3 H3B 107.6
C79 C74 C75 114.4(4)
C79 C74 B1 125.2(4)
C75 C74 B1 120.1(4)
C78 C77 H77 120.6
C78 C77 C76 118.9(5)
C76 C77 H77 120.6
C62 C67 H67 118.5
C66 C67 C62 122.9(4)
C66 C67 H67 118.5
C72 C71 H71 120.6
C72 C71 C70 118.8(5)
C70 C71 H71 120.6
C19 C16 P1 113.1(3)
C17 C16 P1 110.4(3)
C17 C16 C19 110.0(3)
C17 C16 C18 107.8(3)
C18 C16 P1 108.7(3)
C18 C16 C19 106.7(3)
C51 C52 C53 120.5(4)
C51 C52 H52 119.7
C53 C52 H52 119.7
C74 C75 H75 118.4
C76 C75 C74 123.3(6)
C76 C75 H75 118.4
C22 C24 H24A 109.9
C22 C24 H24B 109.9
C21 C24 C22 109.0(4)
C21 C24 H24A 109.9
C21 C24 H24B 109.9
H24A C24 H24B 108.3
C79 C78 H78 119.5
C77 C78 C79 120.9(6)
C77 C78 H78 119.5
C20 C23 H23A 109.7
C20 C23 H23B 109.7
C21 C23 C20 109.6(4)
C21 C23 H23A 109.7
C21 C23 H23B 109.8
H23A C23 H23B 108.2
C77 C76 C75 120.2(6)
C77 C76 H76 119.9
C75 C76 H76 119.9
C9 C6 P1 113.0(3)
C9 C6 C7 107.5(3)
C9 C6 C8 110.0(3)
C7 C6 P1 106.9(2)
C7 C6 C8 107.7(3)
C8 C6 P1 111.4(3)
C21 C18 C16 111.3(3)
C21 C18 H18A 109.4
C21 C18 H18B 109.4
C16 C18 H18A 109.4
C16 C18 H18B 109.4
H18A C18 H18B 108.0
C62 B1 C68 109.6(3)
C62 B1 C74 104.3(3)
C56 B1 C62 111.4(3)
C56 B1 C68 108.4(3)
C56 B1 C74 111.3(3)
C68 B1 C74 111.8(3)
C69 C70 C71 120.1(6)
C69 C70 H70 120.0
C71 C70 H70 120.0

loop_
_geom_bond_atom_site_label_1
_geom_bond_atom_site_label_2
_geom_bond_distance
Pt1 Cl2 2.3319(9)
Pt1 C1 1.922(3)
Pt1 N3 2.052(3)
Pt1 N2 2.040(3)
Ru1 P2 2.4470(9)
Ru1 P1 2.4090(10)
Ru1 Cl1 2.4111(10)
Ru1 C1 1.694(3)
Ru1 N1 1.984(3)
P2 C36 1.886(3)
P2 C26 1.896(3)
P2 C5 1.819(4)
P1 C2 1.817(4)
P1 C16 1.876(4)
P1 C6 1.894(4)
N3 C51 1.348(5)
N3 C55 1.351(5)
N2 C46 1.348(5)
N2 C50 1.354(5)
C28 H28A 0.9900
C28 H28B 0.9900
C28 C26 1.550(5)
C28 C31 1.542(5)
C45 H45A 0.9900
C45 H45B 0.9900
C45 C40 1.534(5)
C45 C42 1.531(5)
C37 H37A 0.9900
C37 H37B 0.9900
C37 C36 1.540(5)
C37 C40 1.539(5)
C62 C63 1.398(5)
C62 C67 1.399(5)
C62 B1 1.647(6)
C36 C39 1.549(5)
C36 C38 1.536(5)
C19 H19A 0.9900
C19 H19B 0.9900
C19 C22 1.541(6)
C19 C16 1.552(5)
C60 H60 0.9500
C60 C59 1.375(6)
C60 C61 1.403(6)
C64 H64 0.9500
C64 C65 1.369(6)
C64 C63 1.390(6)
C29 H29A 0.9900
C29 H29B 0.9900
C29 C26 1.538(5)
C29 C32 1.544(5)
C69 H69 0.9500
C69 C68 1.401(7)
C69 C70 1.382(6)
C48 H48 0.9500
C48 C49 1.362(7)
C48 C47 1.391(6)
C30 H30 1.0000
C30 C33 1.534(6)
C30 C27 1.545(5)
C30 C35 1.523(6)
C39 H39A 0.9900
C39 H39B 0.9900
C39 C42 1.538(5)
C46 H46 0.9500
C46 C47 1.364(6)
C33 H33A 0.9900
C33 H33B 0.9900
C33 C31 1.515(6)
C26 C27 1.532(5)
C38 H38A 0.9900
C38 H38B 0.9900
C38 C41 1.538(5)
N1 C4 1.453(5)
N1 C3 1.458(5)
C11 H11 1.0000
C11 C13 1.522(6)
C11 C14 1.531(6)
C11 C8 1.538(5)
C5 H5A 0.9900
C5 H5B 0.9900
C5 C4 1.472(5)
C65 H65 0.9500
C65 C66 1.385(6)
C25 H25A 0.9900
C25 H25B 0.9900
C25 C22 1.517(7)
C25 C20 1.533(8)
C27 H27A 0.9900
C27 H27B 0.9900
C22 H22 1.0000
C22 C24 1.537(6)
C79 H79 0.9500
C79 C74 1.396(6)
C79 C78 1.396(7)
C40 H40 1.0000
C40 C43 1.526(5)
C49 H49 0.9500
C49 C50 1.368(6)
C12 H12 1.0000
C12 C9 1.539(5)
C12 C14 1.535(6)
C12 C15 1.526(6)
C9 H9A 0.9900
C9 H9B 0.9900
C9 C6 1.543(5)
C63 H63 0.9500
C51 H51 0.9500
C51 C52 1.375(6)
C13 H13A 0.9900
C13 H13B 0.9900
C13 C10 1.532(6)
C14 H14A 0.9900
C14 H14B 0.9900
C59 H59 0.9500
C59 C58 1.385(6)
C31 H31 1.0000
C31 C34 1.526(6)
C4 H4A 0.9900
C4 H4B 0.9900
C2 H2A 0.9900
C2 H2B 0.9900
C2 C3 1.475(5)
C7 H7A 0.9900
C7 H7B 0.9900
C7 C10 1.534(5)
C7 C6 1.550(5)
C53 H53 0.9500
C53 C54 1.388(7)
C53 C52 1.377(7)
C58 H58 0.9500
C58 C57 1.374(6)
C15 H15A 0.9900
C15 H15B 0.9900
C15 C10 1.536(6)
C55 H55 0.9500
C55 C54 1.383(6)
C41 H41 1.0000
C41 C43 1.539(5)
C41 C44 1.522(5)
C17 H17A 0.9900
C17 H17B 0.9900
C17 C20 1.524(6)
C17 C16 1.542(6)
C72 H72 0.9500
C72 C73 1.379(8)
C72 C71 1.386(10)
C61 H61 0.9500
C61 C56 1.403(5)
C8 H8A 0.9900
C8 H8B 0.9900
C8 C6 1.555(5)
C10 H10 1.0000
C34 H34A 0.9900
C34 H34B 0.9900
C34 C32 1.538(6)
C43 H43A 0.9900
C43 H43B 0.9900
C66 H66 0.9500
C66 C67 1.391(6)
C35 H35A 0.9900
C35 H35B 0.9900
C35 C32 1.523(6)
C50 H50 0.9500
C42 H42 1.0000
C42 C44 1.515(5)
C20 H20 1.0000
C20 C23 1.530(7)
C56 C57 1.408(6)
C56 B1 1.638(6)
C44 H44A 0.9900
C44 H44B 0.9900
C73 H73 0.9500
C73 C68 1.395(6)
C68 B1 1.648(6)
C57 H57 0.9500
C21 H21 1.0000
C21 C24 1.528(7)
C21 C23 1.504(8)
C21 C18 1.540(6)
C47 H47 0.9500
C32 H32 1.0000
C54 H54 0.9500
C3 H3A 0.9900
C3 H3B 0.9900
C74 C75 1.410(6)
C74 B1 1.648(6)
C77 H77 0.9500
C77 C78 1.362(9)
C77 C76 1.376(11)
C67 H67 0.9500
C71 H71 0.9500
C71 C70 1.387(9)
C16 C18 1.544(5)
C52 H52 0.9500
C75 H75 0.9500
C75 C76 1.377(8)
C24 H24A 0.9900
C24 H24B 0.9900
C78 H78 0.9500
C23 H23A 0.9900
C23 H23B 0.9900
C76 H76 0.9500
C18 H18A 0.9900
C18 H18B 0.9900
C70 H70 0.9500

loop_
_geom_torsion_atom_site_label_1
_geom_torsion_atom_site_label_2
_geom_torsion_atom_site_label_3
_geom_torsion_atom_site_label_4
_geom_torsion
Pt1 N3 C51 C52 -176.9(3)
Pt1 N3 C55 C54 176.8(3)
Pt1 N2 C46 C47 179.3(3)
Pt1 N2 C50 C49 -179.9(3)
Ru1 P2 C36 C37 179.8(2)
Ru1 P2 C36 C39 60.6(2)
Ru1 P2 C36 C38 -57.5(3)
Ru1 P2 C26 C28 -32.4(3)
Ru1 P2 C26 C29 -149.8(2)
Ru1 P2 C26 C27 85.7(2)
Ru1 P2 C5 C4 -15.3(3)
Ru1 P1 C2 C3 -33.7(3)
Ru1 P1 C16 C19 178.9(2)
Ru1 P1 C16 C17 55.2(3)
Ru1 P1 C16 C18 -62.7(3)
Ru1 P1 C6 C9 142.0(2)
Ru1 P1 C6 C7 24.0(3)
Ru1 P1 C6 C8 -93.5(3)
Ru1 N1 C4 C5 -30.2(4)
Ru1 N1 C3 C2 -6.0(4)
P2 C36 C39 C42 -178.8(2)
P2 C36 C38 C41 176.3(2)
P2 C26 C27 C30 -174.8(3)
P2 C5 C4 N1 28.1(4)
P1 C2 C3 N1 29.3(4)
P1 C16 C18 C21 177.2(3)
N3 C51 C52 C53 -0.8(7)
N3 C55 C54 C53 0.8(6)
N2 C46 C47 C48 0.8(6)
C28 C26 C27 C30 -58.5(4)
C28 C31 C34 C32 -59.7(4)
C45 C40 C43 C41 -59.5(4)
C45 C42 C44 C41 61.1(4)
C37 C36 C39 C42 59.3(4)
C37 C36 C38 C41 -59.1(4)
C37 C40 C43 C41 60.7(4)
C36 P2 C26 C28 -171.9(2)
C36 P2 C26 C29 70.6(3)
C36 P2 C26 C27 -53.9(3)
C36 P2 C5 C4 107.7(3)
C36 C37 C40 C45 60.9(4)
C36 C37 C40 C43 -60.0(4)
C36 C39 C42 C45 -60.8(4)
C36 C39 C42 C44 59.6(4)
C36 C38 C41 C43 60.1(4)
C36 C38 C41 C44 -59.5(4)
C19 C22 C24 C21 60.8(5)
C19 C16 C18 C21 -60.5(5)
C60 C59 C58 C57 -0.5(7)
C60 C61 C56 C57 -0.9(6)
C60 C61 C56 B1 -175.9(4)
C64 C65 C66 C67 -1.3(5)
C29 C26 C27 C30 58.8(4)
C69 C68 B1 C62 85.6(5)
C69 C68 B1 C56 -36.3(5)
C69 C68 B1 C74 -159.3(4)
C48 C49 C50 N2 0.2(7)
C30 C33 C31 C28 60.8(4)
C30 C33 C31 C34 -60.2(4)
C30 C35 C32 C29 -60.2(4)
C30 C35 C32 C34 60.2(4)
C39 C36 C38 C41 59.0(4)
C39 C42 C44 C41 -58.8(4)
C46 N2 C50 C49 -0.2(6)
C33 C30 C27 C26 59.6(4)
C33 C30 C35 C32 -59.0(4)
C33 C31 C34 C32 60.3(4)
C26 P2 C36 C37 -41.5(3)
C26 P2 C36 C39 -160.7(2)
C26 P2 C36 C38 81.2(3)
C26 P2 C5 C4 -135.2(3)
C26 C28 C31 C33 -60.6(4)
C26 C28 C31 C34 60.4(4)
C26 C29 C32 C34 -62.0(4)
C26 C29 C32 C35 58.4(4)
C38 C36 C39 C42 -59.5(4)
C38 C41 C43 C40 -61.0(4)
C38 C41 C44 C42 59.1(4)
C11 C13 C10 C7 -61.1(4)
C11 C13 C10 C15 59.8(4)
C11 C8 C6 P1 175.4(3)
C11 C8 C6 C9 -58.4(4)
C11 C8 C6 C7 58.4(4)
C5 P2 C36 C37 69.6(3)
C5 P2 C36 C39 -49.6(3)
C5 P2 C36 C38 -167.7(2)
C5 P2 C26 C28 75.0(3)
C5 P2 C26 C29 -42.5(3)
C5 P2 C26 C27 -167.0(2)
C65 C64 C63 C62 0.9(6)
C65 C66 C67 C62 0.2(6)
C25 C22 C24 C21 -58.8(5)
C25 C20 C23 C21 59.5(5)
C27 C30 C33 C31 -60.7(4)
C27 C30 C35 C32 60.9(4)
C22 C19 C16 P1 178.7(3)
C22 C19 C16 C17 -57.3(4)
C22 C19 C16 C18 59.3(4)
C22 C25 C20 C17 60.4(5)
C22 C25 C20 C23 -59.8(5)
C79 C74 C75 C76 -1.4(8)
C79 C74 B1 C62 -123.0(4)
C79 C74 B1 C56 -2.8(6)
C79 C74 B1 C68 118.7(4)
C40 C45 C42 C39 61.3(4)
C40 C45 C42 C44 -59.0(4)
C40 C37 C36 P2 -177.7(2)
C40 C37 C36 C39 -59.1(4)
C40 C37 C36 C38 59.1(4)
C49 C48 C47 C46 -0.7(7)
C12 C9 C6 P1 -177.4(3)
C12 C9 C6 C7 -59.7(4)
C12 C9 C6 C8 57.3(4)
C12 C15 C10 C13 -60.8(4)
C12 C15 C10 C7 59.4(4)
C9 C12 C14 C11 60.9(5)
C9 C12 C15 C10 -60.6(4)
C63 C62 C67 C66 1.4(5)
C63 C62 B1 C56 117.8(4)
C63 C62 B1 C68 -2.2(5)
C63 C62 B1 C74 -122.0(4)
C63 C64 C65 C66 0.8(6)
C51 N3 C55 C54 -0.9(5)
C13 C11 C14 C12 59.6(4)
C13 C11 C8 C6 -61.1(4)
C14 C11 C13 C10 -59.0(4)
C14 C11 C8 C6 60.5(4)
C14 C12 C9 C6 -58.6(5)
C14 C12 C15 C10 60.5(4)
C59 C60 C61 C56 1.4(6)
C59 C58 C57 C56 0.9(7)
C31 C28 C26 P2 179.5(3)
C31 C28 C26 C29 -59.3(4)
C31 C28 C26 C27 59.5(4)
C31 C34 C32 C29 60.4(4)
C31 C34 C32 C35 -60.0(4)
C4 N1 C3 C2 161.2(3)
C2 P1 C16 C19 -70.9(3)
C2 P1 C16 C17 165.4(3)
C2 P1 C16 C18 47.4(3)
C2 P1 C6 C9 37.4(3)
C2 P1 C6 C7 -80.6(3)
C2 P1 C6 C8 161.9(3)
C15 C12 C9 C6 62.1(4)
C15 C12 C14 C11 -60.1(4)
C55 N3 C51 C52 0.9(6)
C17 C20 C23 C21 -60.6(6)
C17 C16 C18 C21 57.5(5)
C72 C73 C68 C69 -1.7(7)
C72 C73 C68 B1 175.9(5)
C72 C71 C70 C69 0.4(8)
C61 C60 C59 C58 -0.6(6)
C61 C56 C57 C58 -0.2(6)
C61 C56 B1 C62 -2.2(5)
C61 C56 B1 C68 118.4(4)
C61 C56 B1 C74 -118.2(4)
C8 C11 C13 C10 61.8(4)
C8 C11 C14 C12 -61.8(4)
C10 C7 C6 P1 -179.3(3)
C10 C7 C6 C9 59.1(4)
C10 C7 C6 C8 -59.4(4)
C43 C41 C44 C42 -60.9(4)
C35 C30 C33 C31 58.8(4)
C35 C30 C27 C26 -60.1(4)
C50 N2 C46 C47 -0.3(6)
C42 C45 C40 C37 -61.5(4)
C42 C45 C40 C43 58.7(4)
C20 C25 C22 C19 -60.2(5)
C20 C25 C22 C24 59.7(5)
C20 C17 C16 P1 -177.2(3)
C20 C17 C16 C19 57.3(5)
C20 C17 C16 C18 -58.6(5)
C44 C41 C43 C40 59.8(4)
C73 C72 C71 C70 -1.0(9)
C73 C68 B1 C62 -91.9(5)
C73 C68 B1 C56 146.3(4)
C73 C68 B1 C74 23.2(6)
C68 C69 C70 C71 -0.5(8)
C57 C56 B1 C62 -176.9(3)
C57 C56 B1 C68 -56.3(5)
C57 C56 B1 C74 67.1(5)
C47 C48 C49 C50 0.2(7)
C32 C29 C26 P2 176.6(3)
C32 C29 C26 C28 60.2(4)
C32 C29 C26 C27 -57.9(4)
C54 C53 C52 C51 0.6(8)
C3 N1 C4 C5 162.4(3)
C74 C79 C78 C77 1.4(7)
C74 C75 C76 C77 3.1(10)
C67 C62 C63 C64 -2.0(5)
C67 C62 B1 C56 -65.8(5)
C67 C62 B1 C68 174.2(3)
C67 C62 B1 C74 54.3(4)
C71 C72 C73 C68 1.7(9)
C16 P1 C2 C3 -160.7(3)
C16 P1 C6 C9 -78.0(3)
C16 P1 C6 C7 164.0(3)
C16 P1 C6 C8 46.6(3)
C16 C19 C22 C25 58.6(5)
C16 C19 C22 C24 -60.9(5)
C16 C17 C20 C25 -58.4(5)
C16 C17 C20 C23 61.0(5)
C52 C53 C54 C55 -0.6(7)
C75 C74 B1 C62 51.0(5)
C75 C74 B1 C56 171.2(4)
C75 C74 B1 C68 -67.3(5)
C24 C21 C23 C20 -60.7(5)
C24 C21 C18 C16 62.0(5)
C78 C79 C74 C75 -0.9(7)
C78 C79 C74 B1 173.5(4)
C78 C77 C76 C75 -2.5(9)
C23 C21 C24 C22 60.0(5)
C23 C21 C18 C16 -58.8(5)
C76 C77 C78 C79 0.3(8)
C6 P1 C2 C3 80.1(3)
C6 P1 C16 C19 44.4(3)
C6 P1 C16 C17 -79.3(3)
C6 P1 C16 C18 162.7(3)
C6 C7 C10 C13 61.2(5)
C6 C7 C10 C15 -59.9(4)
C18 C21 C24 C22 -60.4(5)
C18 C21 C23 C20 58.9(5)
B1 C62 C63 C64 174.5(4)
B1 C62 C67 C66 -175.2(3)
B1 C56 C57 C58 175.0(4)
B1 C74 C75 C76 -176.0(5)
C70 C69 C68 C73 1.1(7)
C70 C69 C68 B1 -176.6(4)

loop_
_smtbx_masks_void_nr
_smtbx_masks_void_average_x
_smtbx_masks_void_average_y
_smtbx_masks_void_average_z
_smtbx_masks_void_volume
_smtbx_masks_void_count_electrons
1 -0.094 0.407 -0.010 8.1 0.0
2 0.094 0.593 0.010 8.1 0.0
3 0.500 1.000 1.000 507.4 128.1
